data_2232355
loop_
_publ_author_name
'Al-Mohammed, Nassir N. N.'
'Alias, Yatimah'
'Abdullah, Zanariah'
'Khaledi, Hamid'

_publ_section_title
;
 1,1'-{2,2'-[1,4-Phenylenebis(methylene)]bis(oxy)bis(2,1-phenylene)}diethanone
;
_journal_coeditor_code IS2792
_journal_issue 11
_journal_name_full 'Acta Crystallographica Section E'
_journal_page_first o3016
_journal_paper_doi 10.1107/S1600536811042528
_journal_volume 67
_journal_year 2011
_chemical_formula_iupac 'C24 H22 O4'
_chemical_formula_moiety 'C24 H22 O4'
_chemical_formula_sum 'C24 H22 O4'
_chemical_formula_weight 374.42
_chemical_name_common
;
1,1'-{2,2'-[1,4-Phenylenebis(methylene)]bis(oxy)bis(2,1-phenylene)}diethanone
;
_chemical_name_systematic
;
1-(2-{4-[(2-Acetylphenoxy)methyl]benzyloxy}phenyl)ethanone
;
_space_group_IT_number 61
_symmetry_cell_setting orthorhombic
_symmetry_space_group_name_Hall '-P 2ac 2ab'
_symmetry_space_group_name_H-M 'P b c a'
_atom_sites_solution_hydrogens geom
_atom_sites_solution_primary direct
_atom_sites_solution_secondary difmap
_audit_creation_method SHELXL-97
_cell_angle_alpha 90.00
_cell_angle_beta 90.00
_cell_angle_gamma 90.00
_cell_formula_units_Z 4
_cell_length_a 6.84900(10)
_cell_length_b 15.0815(2)
_cell_length_c 17.8519(3)
_cell_measurement_reflns_used 4755
_cell_measurement_temperature 100(2)
_cell_measurement_theta_max 30.53
_cell_measurement_theta_min 2.70
_cell_volume 1843.98(5)
_computing_cell_refinement 'SAINT (Bruker, 2007)'
_computing_data_collection 'APEX2 (Bruker, 2007)'
_computing_data_reduction 'SAINT (Bruker, 2007)'
_computing_molecular_graphics 'X-SEED (Barbour, 2001)'
_computing_publication_material 'SHELXL97 (Sheldrick, 2008) and <i>publCIF</i> (Westrip, 2010)'
_computing_structure_refinement 'SHELXL97 (Sheldrick, 2008)'
_computing_structure_solution 'SHELXS97 (Sheldrick, 2008)'
_diffrn_ambient_temperature 100(2)
_diffrn_measured_fraction_theta_full 1.000
_diffrn_measured_fraction_theta_max 1.000
_diffrn_measurement_device_type 'Bruker APEXII CCD'
_diffrn_measurement_method '\f and \w scans'
_diffrn_radiation_monochromator graphite
_diffrn_radiation_source 'fine-focus sealed tube'
_diffrn_radiation_type MoK\a
_diffrn_radiation_wavelength 0.71073
_diffrn_reflns_av_R_equivalents 0.0290
_diffrn_reflns_av_sigmaI/netI 0.0162
_diffrn_reflns_limit_h_max 8
_diffrn_reflns_limit_h_min -8
_diffrn_reflns_limit_k_max 19
_diffrn_reflns_limit_k_min -19
_diffrn_reflns_limit_l_max 22
_diffrn_reflns_limit_l_min -22
_diffrn_reflns_number 15454
_diffrn_reflns_theta_full 27.00
_diffrn_reflns_theta_max 27.00
_diffrn_reflns_theta_min 2.70
_exptl_absorpt_coefficient_mu 0.091
_exptl_absorpt_correction_T_max 0.9856
_exptl_absorpt_correction_T_min 0.9688
_exptl_absorpt_correction_type multi-scan
_exptl_absorpt_process_details '(SADABS; Sheldrick, 1996)'
_exptl_crystal_colour colorless
_exptl_crystal_density_diffrn 1.349
_exptl_crystal_density_method 'not measured'
_exptl_crystal_description block
_exptl_crystal_F_000 792
_exptl_crystal_size_max 0.35
_exptl_crystal_size_mid 0.21
_exptl_crystal_size_min 0.16
_refine_diff_density_max 0.300
_refine_diff_density_min -0.207
_refine_ls_extinction_method none
_refine_ls_goodness_of_fit_ref 1.056
_refine_ls_hydrogen_treatment constr
_refine_ls_matrix_type full
_refine_ls_number_parameters 128
_refine_ls_number_reflns 2013
_refine_ls_number_restraints 0
_refine_ls_restrained_S_all 1.056
_refine_ls_R_factor_all 0.0428
_refine_ls_R_factor_gt 0.0350
_refine_ls_shift/su_max 0.000
_refine_ls_shift/su_mean 0.000
_refine_ls_structure_factor_coef Fsqd
_refine_ls_weighting_details 'calc w=1/[\s^2^(Fo^2^)+(0.0539P)^2^+0.5451P] where P=(Fo^2^+2Fc^2^)/3'
_refine_ls_weighting_scheme calc
_refine_ls_wR_factor_gt 0.0946
_refine_ls_wR_factor_ref 0.0999
_reflns_number_gt 1728
_reflns_number_total 2013
_reflns_threshold_expression I>2sigma(I)
_cod_data_source_file is2792.cif
_cod_data_source_block I
_cod_database_code 2232355
_cod_database_fobs_code 2232355

loop_
_symmetry_equiv_pos_as_xyz
'x, y, z'
'-x+1/2, -y, z+1/2'
'-x, y+1/2, -z+1/2'
'x+1/2, -y+1/2, -z'
'-x, -y, -z'
'x-1/2, y, -z-1/2'
'x, -y-1/2, z-1/2'
'-x-1/2, y-1/2, z'

loop_
_atom_site_type_symbol
_atom_site_label
_atom_site_fract_x
_atom_site_fract_y
_atom_site_fract_z
_atom_site_U_iso_or_equiv
_atom_site_adp_type
_atom_site_calc_flag
_atom_site_refinement_flags
_atom_site_occupancy
_atom_site_symmetry_multiplicity
O O1 0.04377(13) 0.42646(5) 0.16533(5) 0.0229(2) Uani d . 1 1
O O2 0.04118(12) 0.15272(5) 0.15468(4) 0.0159(2) Uani d . 1 1
C C1 0.07382(18) 0.31010(8) 0.07811(6) 0.0203(3) Uani d . 1 1
H H1A -0.0462 0.2780 0.0654 0.031 Uiso calc R 1 1
H H1B 0.1854 0.2696 0.0751 0.031 Uiso calc R 1 1
H H1C 0.0925 0.3591 0.0428 0.031 Uiso calc R 1 1
C C2 0.05802(16) 0.34623(7) 0.15636(6) 0.0165(3) Uani d . 1 1
C C3 0.05993(16) 0.28692(7) 0.22360(6) 0.0146(2) Uani d . 1 1
C C4 0.06897(16) 0.32882(8) 0.29338(6) 0.0171(3) Uani d . 1 1
H H4 0.0753 0.3917 0.2950 0.020 Uiso calc R 1 1
C C5 0.06905(17) 0.28253(8) 0.35995(7) 0.0187(3) Uani d . 1 1
H H5 0.0761 0.3130 0.4065 0.022 Uiso calc R 1 1
C C6 0.05866(16) 0.19058(8) 0.35781(6) 0.0177(3) Uani d . 1 1
H H6 0.0586 0.1579 0.4033 0.021 Uiso calc R 1 1
C C7 0.04836(16) 0.14611(7) 0.29006(6) 0.0160(2) Uani d . 1 1
H H7 0.0401 0.0832 0.2893 0.019 Uiso calc R 1 1
C C8 0.05005(15) 0.19348(7) 0.22261(6) 0.0140(2) Uani d . 1 1
C C9 0.02559(17) 0.05749(7) 0.15472(6) 0.0162(2) Uani d . 1 1
H H9A -0.0921 0.0387 0.1828 0.019 Uiso calc R 1 1
H H9B 0.1417 0.0308 0.1789 0.019 Uiso calc R 1 1
C C10 0.01168(16) 0.02795(7) 0.07449(6) 0.0152(2) Uani d . 1 1
C C11 0.17455(17) 0.03233(7) 0.02807(6) 0.0177(3) Uani d . 1 1
H H11 0.2946 0.0543 0.0472 0.021 Uiso calc R 1 1
C C12 0.16313(17) 0.00478(7) -0.04609(6) 0.0172(3) Uani d . 1 1
H H12 0.2750 0.0083 -0.0774 0.021 Uiso calc R 1 1

loop_
_atom_site_aniso_label
_atom_site_aniso_U_11
_atom_site_aniso_U_22
_atom_site_aniso_U_33
_atom_site_aniso_U_12
_atom_site_aniso_U_13
_atom_site_aniso_U_23
O1 0.0305(5) 0.0127(4) 0.0254(4) 0.0002(3) -0.0012(4) 0.0010(3)
O2 0.0239(4) 0.0099(4) 0.0138(4) -0.0011(3) -0.0001(3) -0.0015(3)
C1 0.0278(6) 0.0157(5) 0.0176(6) -0.0019(4) -0.0012(5) 0.0030(4)
C2 0.0145(5) 0.0141(5) 0.0210(6) -0.0010(4) -0.0013(4) 0.0016(4)
C3 0.0131(5) 0.0136(5) 0.0171(6) 0.0001(4) -0.0001(4) -0.0005(4)
C4 0.0172(5) 0.0133(5) 0.0207(6) 0.0000(4) -0.0002(4) -0.0032(4)
C5 0.0186(6) 0.0213(6) 0.0162(6) -0.0008(4) -0.0001(4) -0.0056(4)
C6 0.0174(5) 0.0208(6) 0.0150(6) -0.0007(4) 0.0002(4) 0.0019(4)
C7 0.0165(5) 0.0134(5) 0.0182(6) -0.0001(4) -0.0005(4) 0.0000(4)
C8 0.0127(5) 0.0147(5) 0.0147(5) 0.0003(4) -0.0004(4) -0.0022(4)
C9 0.0229(6) 0.0097(5) 0.0159(5) 0.0000(4) -0.0001(4) -0.0002(4)
C10 0.0220(6) 0.0082(5) 0.0153(5) 0.0018(4) -0.0010(4) -0.0005(4)
C11 0.0177(6) 0.0150(5) 0.0204(6) -0.0019(4) -0.0020(4) -0.0019(4)
C12 0.0191(6) 0.0134(5) 0.0193(6) -0.0001(4) 0.0028(4) -0.0008(4)

loop_
_atom_type_symbol
_atom_type_description
_atom_type_scat_dispersion_real
_atom_type_scat_dispersion_imag
_atom_type_scat_source
C C 0.0033 0.0016 'International Tables Vol C Tables 4.2.6.8 and 6.1.1.4'
H H 0.0000 0.0000 'International Tables Vol C Tables 4.2.6.8 and 6.1.1.4'
O O 0.0106 0.0060 'International Tables Vol C Tables 4.2.6.8 and 6.1.1.4'

loop_
_geom_angle_atom_site_label_1
_geom_angle_atom_site_label_2
_geom_angle_atom_site_label_3
_geom_angle_site_symmetry_1
_geom_angle_site_symmetry_3
_geom_angle
C8 O2 C9 . . 116.96(8)
C2 C1 H1A . . 109.5
C2 C1 H1B . . 109.5
H1A C1 H1B . . 109.5
C2 C1 H1C . . 109.5
H1A C1 H1C . . 109.5
H1B C1 H1C . . 109.5
O1 C2 C3 . . 119.09(10)
O1 C2 C1 . . 119.05(10)
C3 C2 C1 . . 121.86(9)
C4 C3 C8 . . 117.69(10)
C4 C3 C2 . . 116.40(10)
C8 C3 C2 . . 125.90(10)
C5 C4 C3 . . 122.64(10)
C5 C4 H4 . . 118.7
C3 C4 H4 . . 118.7
C4 C5 C6 . . 118.80(10)
C4 C5 H5 . . 120.6
C6 C5 H5 . . 120.6
C7 C6 C5 . . 120.68(10)
C7 C6 H6 . . 119.7
C5 C6 H6 . . 119.7
C6 C7 C8 . . 120.24(10)
C6 C7 H7 . . 119.9
C8 C7 H7 . . 119.9
O2 C8 C7 . . 122.38(9)
O2 C8 C3 . . 117.68(9)
C7 C8 C3 . . 119.95(9)
O2 C9 C10 . . 107.45(8)
O2 C9 H9A . . 110.2
C10 C9 H9A . . 110.2
O2 C9 H9B . . 110.2
C10 C9 H9B . . 110.2
H9A C9 H9B . . 108.5
C12 C10 C11 5 . 119.34(10)
C12 C10 C9 5 . 120.48(10)
C11 C10 C9 . . 120.18(10)
C12 C11 C10 . . 120.54(11)
C12 C11 H11 . . 119.7
C10 C11 H11 . . 119.7
C11 C12 C10 . 5 120.12(11)
C11 C12 H12 . . 119.9
C10 C12 H12 5 . 119.9

loop_
_geom_bond_atom_site_label_1
_geom_bond_atom_site_label_2
_geom_bond_site_symmetry_2
_geom_bond_distance
O1 C2 . 1.2246(13)
O2 C8 . 1.3609(13)
O2 C9 . 1.4401(12)
C1 C2 . 1.5033(15)
C1 H1A . 0.9800
C1 H1B . 0.9800
C1 H1C . 0.9800
C2 C3 . 1.4970(15)
C3 C4 . 1.3982(15)
C3 C8 . 1.4109(15)
C4 C5 . 1.3783(16)
C4 H4 . 0.9500
C5 C6 . 1.3892(16)
C5 H5 . 0.9500
C6 C7 . 1.3846(15)
C6 H6 . 0.9500
C7 C8 . 1.4002(15)
C7 H7 . 0.9500
C9 C10 . 1.5029(15)
C9 H9A . 0.9900
C9 H9B . 0.9900
C10 C12 5 1.3907(16)
C10 C11 . 1.3912(16)
C11 C12 . 1.3897(16)
C11 H11 . 0.9500
C12 C10 5 1.3908(16)
C12 H12 . 0.9500

loop_
_geom_hbond_atom_site_label_D
_geom_hbond_atom_site_label_H
_geom_hbond_atom_site_label_A
_geom_hbond_site_symmetry_A
_geom_hbond_distance_DH
_geom_hbond_distance_HA
_geom_hbond_distance_DA
_geom_hbond_angle_DHA
C7 H7 O1 3_545 0.95 2.56 3.4649(14) 158.3
